data_4115787
loop_
_publ_author_name
'Andrew J. Barton'
'Nicholas J. Hill'
'William Levason'
'Gillian Reid'

_publ_contact_author_address
;
    Department of Chemistry,
    University of Southampton,
    Highfield,
    Southampton SO17 1BJ,
    UK
;
_publ_contact_author_email ' gr@soton.ac.uk '
_publ_contact_author_fax ' 023 80 593781 '
_publ_contact_author_name ' Dr Gillian Reid'
_publ_contact_author_phone ' 023 80 593609 '
_publ_section_title
;
 Synthesis and Structural Properties of the First Macrocyclic Selenoether
 Complex of Arsenic(III): A Rare Example of Exo and Endo Coordination in a
 Single Species
;
_journal_name_full 'Journal of the American Chemical Society'
_journal_page_first 11801
_journal_page_last 11802
_journal_paper_doi 10.1021/ja0110527
_journal_volume 123
_journal_year 2001
_chemical_formula_moiety '[(AsCl3)4([24]aneSe6)]'
_chemical_formula_sum 'C18 H36 As4 Cl12 Se6'
_chemical_formula_weight 1451.31
_space_group_IT_number 14
_symmetry_cell_setting monoclinic
_symmetry_Int_Tables_number 14
_symmetry_space_group_name_Hall '-P 2yn'
_symmetry_space_group_name_H-M 'P 1 21/n 1'
_atom_sites_solution_hydrogens geom
_atom_sites_solution_primary direct
_atom_sites_solution_secondary difmap
_audit_creation_method SHELXL-97
_cell_angle_alpha 90.00
_cell_angle_beta 95.71(3)
_cell_angle_gamma 90.00
_cell_formula_units_Z 2
_cell_length_a 8.227(4)
_cell_length_b 25.656(11)
_cell_length_c 9.808(4)
_cell_measurement_reflns_used 25
_cell_measurement_temperature 150(2)
_cell_measurement_theta_max 20.5
_cell_measurement_theta_min 12.6
_cell_volume 2059.9(16)
_computing_cell_refinement 'MSC/AFC Diffractometer Control'
_computing_data_collection 'MSC/AFC Diffractometer Control'
_computing_data_reduction 'teXsan for Windows version 1.06 (MSC, 1997-1999)'
_computing_molecular_graphics ORTEP
_computing_publication_material Shelxl-97
_computing_structure_refinement 'SHELXL-97 (Sheldrick, 1997)'
_computing_structure_solution
;
DIRDIF Patty (Beurskens, 1994)
;
_diffrn_ambient_temperature 150(2)
_diffrn_measured_fraction_theta_full 0.973
_diffrn_measured_fraction_theta_max 0.973
_diffrn_measurement_device_type 'scintillation counter Rigaky AFC7S '
_diffrn_measurement_method \w-2\q
_diffrn_radiation_monochromator graphite
_diffrn_radiation_source 'fine-focus sealed tube'
_diffrn_radiation_type MoK\a
_diffrn_radiation_wavelength 0.71073
_diffrn_reflns_av_R_equivalents 0.0330
_diffrn_reflns_av_sigmaI/netI 0.0638
_diffrn_reflns_limit_h_max 9
_diffrn_reflns_limit_h_min 0
_diffrn_reflns_limit_k_max 30
_diffrn_reflns_limit_k_min 0
_diffrn_reflns_limit_l_max 11
_diffrn_reflns_limit_l_min -11
_diffrn_reflns_number 3899
_diffrn_reflns_theta_full 25.04
_diffrn_reflns_theta_max 25.04
_diffrn_reflns_theta_min 2.23
_diffrn_standards_decay_% -2.35
_diffrn_standards_interval_count 150
_diffrn_standards_number 3
_exptl_absorpt_coefficient_mu 9.311
_exptl_absorpt_correction_T_max 1.000
_exptl_absorpt_correction_T_min 0.302
_exptl_absorpt_correction_type psi-scan
_exptl_crystal_colour yellow
_exptl_crystal_density_diffrn 2.340
_exptl_crystal_description block
_exptl_crystal_F_000 1368
_exptl_crystal_size_max 0.78
_exptl_crystal_size_mid 0.48
_exptl_crystal_size_min 0.26
_refine_diff_density_max 0.976
_refine_diff_density_min -0.790
_refine_diff_density_rms 0.158
_refine_ls_extinction_method none
_refine_ls_goodness_of_fit_ref 1.029
_refine_ls_hydrogen_treatment mixed
_refine_ls_matrix_type full
_refine_ls_number_parameters 182
_refine_ls_number_reflns 3635
_refine_ls_number_restraints 0
_refine_ls_restrained_S_all 1.029
_refine_ls_R_factor_all 0.0789
_refine_ls_R_factor_gt 0.0347
_refine_ls_shift/su_max 0.001
_refine_ls_shift/su_mean 0.000
_refine_ls_structure_factor_coef Fsqd
_refine_ls_weighting_details 'w=1/[\s^2^(Fo^2^)+(0.0447P)^2^+0.0000P] where P=(Fo^2^+2Fc^2^)/3'
_refine_ls_weighting_scheme calc
_refine_ls_wR_factor_gt 0.0831
_refine_ls_wR_factor_ref 0.0969
_reflns_number_gt 2449
_reflns_number_total 3635
_reflns_threshold_expression >2sigma(I)
_cod_data_source_file ja0110527.cif
_cod_data_source_block '_asclse6__AsCl3_+_24aneSe6'
_cod_original_cell_volume 2059.9(15)
_cod_original_sg_symbol_H-M 'P 21/n '
_cod_database_code 4115787

loop_
_symmetry_equiv_pos_as_xyz
'x, y, z'
'-x+1/2, y+1/2, -z+1/2'
'-x, -y, -z'
'x-1/2, -y-1/2, z-1/2'

loop_
_atom_site_label
_atom_site_type_symbol
_atom_site_fract_x
_atom_site_fract_y
_atom_site_fract_z
_atom_site_U_iso_or_equiv
_atom_site_adp_type
_atom_site_occupancy
_atom_site_calc_flag
_atom_site_refinement_flags
Se1 Se 1.01877(9) -0.13061(3) 0.48405(6) 0.02999(19) Uani 1 d .
Se2 Se 0.50135(8) -0.11290(3) 0.66317(6) 0.02941(19) Uani 1 d .
Se3 Se 0.78901(8) 0.08409(3) 0.86265(6) 0.02498(17) Uani 1 d .
As1 As 0.96401(8) -0.03622(3) 0.30579(6) 0.02345(17) Uani 1 d .
As2 As 0.24614(9) -0.16901(3) 0.82180(7) 0.0337(2) Uani 1 d .
Cl1 Cl 0.9414(2) 0.03841(7) 0.17678(16) 0.0337(4) Uani 1 d .
Cl2 Cl 0.7857(2) -0.08214(7) 0.17176(15) 0.0322(4) Uani 1 d .
Cl3 Cl 0.7762(2) -0.01040(8) 0.44884(15) 0.0350(4) Uani 1 d .
Cl4 Cl 0.2696(3) -0.23534(8) 0.68388(17) 0.0447(5) Uani 1 d .
Cl5 Cl 0.0462(2) -0.20471(9) 0.9318(2) 0.0476(5) Uani 1 d .
Cl6 Cl 0.4490(2) -0.19020(8) 0.97445(16) 0.0370(4) Uani 1 d .
C1 C 0.7968(8) -0.1604(3) 0.4755(7) 0.0368(18) Uani 1 d .
H1A H 0.7169 -0.1325 0.4485 0.035(4) Uiso 1 calc R
H1B H 0.7858 -0.1874 0.4029 0.035(4) Uiso 1 calc R
C2 C 0.7530(9) -0.1846(3) 0.6079(7) 0.0408(19) Uani 1 d .
H2A H 0.6568 -0.2075 0.5873 0.035(4) Uiso 1 calc R
H2B H 0.8451 -0.2068 0.6461 0.035(4) Uiso 1 calc R
C3 C 0.7151(8) -0.1453(3) 0.7153(6) 0.0358(18) Uani 1 d .
H3A H 0.8009 -0.1181 0.7242 0.035(4) Uiso 1 calc R
H3B H 0.7141 -0.1628 0.8051 0.035(4) Uiso 1 calc R
C4 C 0.5214(8) -0.0593(3) 0.8023(6) 0.0275(15) Uani 1 d .
H4A H 0.4108 -0.0472 0.8186 0.035(4) Uiso 1 calc R
H4B H 0.5723 -0.0747 0.8889 0.035(4) Uiso 1 calc R
C5 C 0.6214(8) -0.0129(3) 0.7660(6) 0.0290(16) Uani 1 d .
H5A H 0.5655 0.0050 0.6851 0.035(4) Uiso 1 calc R
H5B H 0.7295 -0.0248 0.7422 0.035(4) Uiso 1 calc R
C6 C 0.6440(8) 0.0250(3) 0.8861(6) 0.0299(16) Uani 1 d .
H6A H 0.6874 0.0053 0.9687 0.035(4) Uiso 1 calc R
H6B H 0.5354 0.0387 0.9032 0.035(4) Uiso 1 calc R
C7 C 0.6644(8) 0.1138(3) 0.6992(6) 0.0318(17) Uani 1 d .
H7A H 0.6786 0.0914 0.6190 0.035(4) Uiso 1 calc R
H7B H 0.5468 0.1142 0.7130 0.035(4) Uiso 1 calc R
C8 C 0.7207(9) 0.1696(3) 0.6701(7) 0.0337(17) Uani 1 d .
H8A H 0.6582 0.1818 0.5846 0.035(4) Uiso 1 calc R
H8B H 0.6912 0.1924 0.7453 0.035(4) Uiso 1 calc R
C9 C 0.8988(8) 0.1768(3) 0.6558(6) 0.0313(16) Uani 1 d .
H9A H 0.9616 0.1699 0.7454 0.035(4) Uiso 1 calc R
H9B H 0.9182 0.2135 0.6310 0.035(4) Uiso 1 calc R

loop_
_atom_site_aniso_label
_atom_site_aniso_U_11
_atom_site_aniso_U_22
_atom_site_aniso_U_33
_atom_site_aniso_U_23
_atom_site_aniso_U_13
_atom_site_aniso_U_12
Se1 0.0346(4) 0.0305(4) 0.0252(3) -0.0002(3) 0.0047(3) 0.0025(3)
Se2 0.0314(4) 0.0334(4) 0.0230(3) -0.0038(3) 0.0007(3) 0.0008(3)
Se3 0.0266(4) 0.0273(4) 0.0207(3) 0.0012(3) 0.0006(3) 0.0003(3)
As1 0.0232(3) 0.0276(4) 0.0190(3) 0.0000(3) -0.0005(2) 0.0019(3)
As2 0.0341(4) 0.0267(4) 0.0401(4) 0.0030(3) 0.0020(3) 0.0028(3)
Cl1 0.0335(9) 0.0328(11) 0.0330(8) 0.0067(7) -0.0053(7) 0.0001(8)
Cl2 0.0277(8) 0.0402(11) 0.0276(8) -0.0024(7) -0.0028(6) -0.0054(8)
Cl3 0.0304(9) 0.0481(12) 0.0272(8) -0.0044(8) 0.0062(7) 0.0058(9)
Cl4 0.0640(13) 0.0328(11) 0.0353(9) -0.0003(8) -0.0044(9) 0.0018(10)
Cl5 0.0416(11) 0.0454(13) 0.0561(11) 0.0100(10) 0.0063(9) -0.0051(10)
Cl6 0.0414(10) 0.0405(11) 0.0290(8) 0.0008(8) 0.0024(7) 0.0043(9)
C1 0.028(4) 0.042(5) 0.041(4) -0.003(3) 0.009(3) -0.005(4)
C2 0.041(4) 0.035(5) 0.049(4) 0.002(4) 0.012(3) -0.001(4)
C3 0.032(4) 0.043(5) 0.032(4) 0.002(3) 0.003(3) 0.006(4)
C4 0.029(4) 0.032(4) 0.022(3) -0.004(3) 0.004(3) 0.001(3)
C5 0.028(4) 0.035(4) 0.024(3) -0.003(3) 0.005(3) 0.006(3)
C6 0.032(4) 0.037(4) 0.022(3) -0.004(3) 0.008(3) -0.006(3)
C7 0.034(4) 0.038(5) 0.022(3) 0.003(3) -0.002(3) 0.003(3)
C8 0.041(4) 0.033(4) 0.029(3) 0.000(3) 0.008(3) 0.011(4)
C9 0.039(4) 0.023(4) 0.033(3) -0.001(3) 0.009(3) -0.004(3)

loop_
_atom_type_symbol
_atom_type_description
_atom_type_scat_dispersion_real
_atom_type_scat_dispersion_imag
_atom_type_scat_source
C C 0.0033 0.0016 'International Tables Vol C Tables 4.2.6.8 and 6.1.1.4'
H H 0.0000 0.0000 'International Tables Vol C Tables 4.2.6.8 and 6.1.1.4'
As As 0.0499 2.0058 'International Tables Vol C Tables 4.2.6.8 and 6.1.1.4'
Cl Cl 0.1484 0.1585 'International Tables Vol C Tables 4.2.6.8 and 6.1.1.4'
Se Se -0.0929 2.2259 'International Tables Vol C Tables 4.2.6.8 and 6.1.1.4'

loop_
_geom_angle_atom_site_label_1
_geom_angle_atom_site_label_2
_geom_angle_atom_site_label_3
_geom_angle
_geom_angle_site_symmetry_1
_geom_angle_site_symmetry_3
C1 Se1 C9 96.8(3) . 3_756
C1 Se1 As1 101.8(2) . .
C9 Se1 As1 96.9(2) 3_756 .
C4 Se2 C3 96.0(3) . .
C4 Se2 As2 89.5(2) . .
C3 Se2 As2 107.9(2) . .
C6 Se3 C7 97.0(3) . .
C6 Se3 As1 101.6(2) . 3_756
C7 Se3 As1 92.1(2) . 3_756
Cl2 As1 Cl3 94.03(7) . .
Cl2 As1 Cl1 95.99(7) . .
Cl3 As1 Cl1 94.26(7) . .
Cl2 As1 Se1 88.20(6) . .
Cl3 As1 Se1 87.00(6) . .
Cl1 As1 Se1 175.52(5) . .
Cl2 As1 Se3 84.28(6) . 3_756
Cl3 As1 Se3 172.26(6) . 3_756
Cl1 As1 Se3 93.43(6) . 3_756
Se1 As1 Se3 85.40(4) . 3_756
Cl4 As2 Cl6 96.95(8) . .
Cl4 As2 Cl5 95.35(9) . .
Cl6 As2 Cl5 96.59(8) . .
Cl4 As2 Se2 86.85(7) . .
Cl6 As2 Se2 87.15(6) . .
Cl5 As2 Se2 175.39(6) . .
C2 C1 Se1 114.9(5) . .
C3 C2 C1 114.0(7) . .
C2 C3 Se2 109.9(5) . .
C5 C4 Se2 113.9(4) . .
C4 C5 C6 110.4(5) . .
C5 C6 Se3 115.6(4) . .
C8 C7 Se3 111.6(4) . .
C9 C8 C7 116.5(6) . .
C8 C9 Se1 113.4(5) . 3_756

loop_
_geom_bond_atom_site_label_1
_geom_bond_atom_site_label_2
_geom_bond_distance
_geom_bond_site_symmetry_2
Se1 C1 1.974(7) .
Se1 C9 1.982(7) 3_756
Se1 As1 2.9947(13) .
Se2 C4 1.932(6) .
Se2 C3 1.966(7) .
Se2 As2 3.0906(15) .
Se3 C6 1.957(7) .
Se3 C7 1.968(6) .
Se3 As1 3.0057(14) 3_756
As1 Cl2 2.2100(18) .
As1 Cl3 2.2862(19) .
As1 Cl1 2.292(2) .
As1 Se3 3.0057(14) 3_756
As2 Cl4 2.194(2) .
As2 Cl6 2.197(2) .
As2 Cl5 2.250(2) .
C1 C2 1.514(10) .
C2 C3 1.514(10) .
C4 C5 1.510(9) .
C5 C6 1.523(9) .
C7 C8 1.540(10) .
C8 C9 1.497(9) .
C9 Se1 1.982(7) 3_756
